data_1511279
loop_
_publ_author_name
'Marchand, R.'
'Piffard, Y.'
'Tournoux, M.'

_publ_section_title
;
 Structure et filiation structurale de phases Tl6 S O7 et Tl3 B O3
;
_journal_name_full 'Revue de Chimie Minerale'
_journal_page_first 210
_journal_page_last 217
_journal_volume 12
_journal_year 1975
_chemical_formula_sum 'B O3 Tl3'
_chemical_name_systematic 'Tl3 B O3'
_space_group_IT_number 176
_symmetry_space_group_name_Hall '-P 6c'
_symmetry_space_group_name_H-M 'P 63/m'
_cell_angle_alpha 90
_cell_angle_beta 90
_cell_angle_gamma 120
_cell_formula_units_Z 2
_cell_length_a 9.275
_cell_length_b 9.275
_cell_length_c 3.775
_cell_volume 281.239
_citation_journal_id_ASTM RVCMA8
_cod_data_source_file boron0-1_403.cif
_cod_data_source_block B1O3Tl3
_cod_original_cell_volume 281.2389
_cod_original_formula_sum 'B1 O3 Tl3'
_cod_database_code 1511279

loop_
_symmetry_equiv_pos_as_xyz
x,y,z
x-y,x,z+1/2
-y,x-y,z
-x,-y,z+1/2
-x+y,-x,z
y,-x+y,z+1/2
-x,-y,-z
-x+y,-x,-z-1/2
y,-x+y,-z
x,y,-z-1/2
x-y,x,-z
-y,x-y,-z-1/2

loop_
_atom_site_label
_atom_site_type_symbol
_atom_site_fract_x
_atom_site_fract_y
_atom_site_fract_z
_atom_site_occupancy
_atom_site_U_iso_or_equiv
O1 O-2 0.5695 0.1593 0.25 1 0.0
B1 B+3 0.6667 0.3333 0.25 1 0.0
Tl1 Tl+1 0.2963 0.3551 0.25 1 0.0
